data_4314460
loop_
_publ_author_name
'Sanjit Nayak'
'Olivier Roubeau'
'Simon J. Teat'
'Christine M. Beavers'
'Patrick Gamez'
'Jan Reedijk'

_publ_contact_author_address
;Advanced Light Source
Lawrence Berkeley National Lab
One Cyclotron Rd
MS 7-100
Berkeley, CA 94720
;
_publ_contact_author_name 'Christine M. Beavers'
_publ_section_title
;
 An S-Shaped [Fe4Dy2] Complex Exhibiting Slow Relaxation of Magnetization:
 Synthesis, Magnetism, and Crystal Structures of a Family of [Fe4Ln2][Ln]
 Coordination Compounds (Ln = Nd, Gd, Tb, Dy, and Ho)
;
_journal_name_full 'Inorganic Chemistry'
_journal_page_first 216
_journal_page_last 221
_journal_paper_doi 10.1021/ic901781a
_journal_volume 49
_journal_year 2010
_chemical_formula_sum 'C41.5 H54.7 Dy1.5 Fe2 N7 O25.84'
_chemical_formula_weight 1420.51
_chemical_name_systematic
; 
 ? 
;
_space_group_IT_number 15
_symmetry_cell_setting monoclinic
_symmetry_space_group_name_Hall '-C 2yc'
_symmetry_space_group_name_H-M 'C 1 2/c 1'
_atom_sites_solution_hydrogens geom
_atom_sites_solution_primary direct
_atom_sites_solution_secondary difmap
_audit_creation_method SHELXL-97
_cell_angle_alpha 90.00
_cell_angle_beta 92.5940(10)
_cell_angle_gamma 90.00
_cell_formula_units_Z 8
_cell_length_a 28.325(2)
_cell_length_b 15.4176(11)
_cell_length_c 24.9861(18)
_cell_measurement_reflns_used 9899
_cell_measurement_temperature 150(2)
_cell_measurement_theta_max 28.87
_cell_measurement_theta_min 3.54
_cell_volume 10900.3(13)
_computing_cell_refinement 'SAINT V7.56A (Bruker, 2008)'
_computing_data_collection 'Apex2 (Bruker, 2005)'
_computing_data_reduction SAINT
_computing_molecular_graphics 'SHELXTL 5.1, XP (Sheldrick, 1994)'
_computing_publication_material SHELXL-97
_computing_structure_refinement 'SHELXL-97 (Sheldrick, 1997)'
_computing_structure_solution 'SHELXS-97 (Sheldrick, 1990)'
_diffrn_ambient_temperature 150(2)
_diffrn_detector_area_resol_mean 8.3
_diffrn_measured_fraction_theta_full 0.996
_diffrn_measured_fraction_theta_max 0.996
_diffrn_measurement_device_type 'Bruker Apex2'
_diffrn_measurement_method \w
_diffrn_radiation_monochromator silicon(111)
_diffrn_radiation_type synchrotron
_diffrn_radiation_wavelength 0.77490
_diffrn_reflns_av_R_equivalents 0.0591
_diffrn_reflns_av_sigmaI/netI 0.0438
_diffrn_reflns_limit_h_max 35
_diffrn_reflns_limit_h_min -35
_diffrn_reflns_limit_k_max 19
_diffrn_reflns_limit_k_min -19
_diffrn_reflns_limit_l_max 31
_diffrn_reflns_limit_l_min -31
_diffrn_reflns_number 59461
_diffrn_reflns_theta_full 29.02
_diffrn_reflns_theta_max 29.02
_diffrn_reflns_theta_min 2.88
_exptl_absorpt_coefficient_mu 3.313
_exptl_absorpt_correction_T_max 0.9367
_exptl_absorpt_correction_T_min 0.6726
_exptl_absorpt_correction_type multi-scan
_exptl_absorpt_process_details 'SADABS-2008/1, Sheldrick (2008)'
_exptl_crystal_colour orange
_exptl_crystal_density_diffrn 1.731
_exptl_crystal_density_method 'not measured'
_exptl_crystal_description plate
_exptl_crystal_F_000 5683
_exptl_crystal_size_max 0.13
_exptl_crystal_size_mid 0.10
_exptl_crystal_size_min 0.02
_refine_diff_density_max 1.635
_refine_diff_density_min -1.423
_refine_diff_density_rms 0.146
_refine_ls_extinction_method none
_refine_ls_goodness_of_fit_ref 1.079
_refine_ls_hydrogen_treatment constr
_refine_ls_matrix_type full
_refine_ls_number_parameters 856
_refine_ls_number_reflns 11174
_refine_ls_number_restraints 337
_refine_ls_restrained_S_all 1.080
_refine_ls_R_factor_all 0.0652
_refine_ls_R_factor_gt 0.0497
_refine_ls_shift/su_max 0.009
_refine_ls_shift/su_mean 0.000
_refine_ls_structure_factor_coef Fsqd
_refine_ls_weighting_details 'calc w=1/[\s^2^(Fo^2^)+(0.0861P)^2^+52.7830P] where P=(Fo^2^+2Fc^2^)/3'
_refine_ls_weighting_scheme calc
_refine_ls_wR_factor_gt 0.1423
_refine_ls_wR_factor_ref 0.1592
_reflns_number_gt 8929
_reflns_number_total 11174
_reflns_threshold_expression I>2\s(I)
_cod_data_source_file ic901781a_si_002.cif
_cod_data_source_block ns322
_cod_original_cell_volume 10900.2(13)
_cod_original_sg_symbol_H-M 'C 2/c'
_cod_original_formula_sum 'C41.50 H54.70 Dy1.50 Fe2 N7 O25.84'
_cod_database_code 4314460

loop_
_symmetry_equiv_pos_as_xyz
'x, y, z'
'-x, y, -z+1/2'
'x+1/2, y+1/2, z'
'-x+1/2, y+1/2, -z+1/2'
'-x, -y, -z'
'x, -y, z-1/2'
'-x+1/2, -y+1/2, -z'
'x+1/2, -y+1/2, z-1/2'

loop_
_atom_site_label
_atom_site_type_symbol
_atom_site_fract_x
_atom_site_fract_y
_atom_site_fract_z
_atom_site_U_iso_or_equiv
_atom_site_adp_type
_atom_site_occupancy
_atom_site_symmetry_multiplicity
_atom_site_calc_flag
_atom_site_refinement_flags
_atom_site_disorder_assembly
_atom_site_disorder_group
Dy1 Dy 0.410037(9) 0.948176(18) 0.065921(11) 0.03915(11) Uani 1 1 d . A .
Fe1 Fe 0.32541(3) 1.02219(6) -0.02302(3) 0.03746(19) Uani 1 1 d . . .
Fe2 Fe 0.25983(3) 1.18756(6) -0.04615(3) 0.0380(2) Uani 1 1 d . . .
C10 C 0.3284(2) 1.3023(5) 0.1190(3) 0.0512(15) Uani 1 1 d U . .
H10A H 0.3618 1.3020 0.1238 0.061 Uiso 1 1 calc R . .
O11 O 0.22470(16) 1.3017(3) 0.12116(17) 0.0503(11) Uani 1 1 d U . .
N11 N 0.31136(18) 1.3001(3) 0.0705(2) 0.0430(11) Uani 1 1 d U . .
C11 C 0.3023(3) 1.3050(6) 0.1658(3) 0.067(2) Uani 1 1 d U . .
O12 O 0.27222(13) 1.3092(3) -0.02530(16) 0.0397(9) Uani 1 1 d U . .
C12 C 0.3288(4) 1.3046(8) 0.2151(4) 0.092(3) Uani 1 1 d U . .
H12A H 0.3623 1.3069 0.2147 0.111 Uiso 1 1 calc R . .
O13 O 0.32306(13) 1.1519(3) -0.01593(17) 0.0407(9) Uani 1 1 d U . .
C13 C 0.3080(5) 1.3011(9) 0.2628(5) 0.113(3) Uani 1 1 d U . .
H13A H 0.3264 1.3018 0.2956 0.136 Uiso 1 1 calc R . .
C14 C 0.2591(5) 1.2963(9) 0.2625(4) 0.110(3) Uani 1 1 d U . .
H14A H 0.2443 1.2951 0.2959 0.132 Uiso 1 1 calc R . .
C15 C 0.2303(4) 1.2934(8) 0.2156(3) 0.093(3) Uani 1 1 d U . .
H15A H 0.1970 1.2872 0.2171 0.111 Uiso 1 1 calc R . .
C16 C 0.2521(3) 1.2997(5) 0.1650(3) 0.0624(19) Uani 1 1 d U . .
C17 C 0.3446(2) 1.2943(4) 0.0265(2) 0.0415(13) Uani 1 1 d U . .
H17A H 0.3740 1.3275 0.0367 0.050 Uiso 1 1 calc R . .
C18 C 0.3202(2) 1.3367(4) -0.0229(3) 0.0429(13) Uani 1 1 d U . .
H18A H 0.3219 1.4007 -0.0200 0.052 Uiso 1 1 calc R . .
H18B H 0.3358 1.3188 -0.0558 0.052 Uiso 1 1 calc R . .
C19 C 0.3577(2) 1.1995(4) 0.0154(3) 0.0433(13) Uani 1 1 d U . .
H19A H 0.3878 1.1987 -0.0034 0.052 Uiso 1 1 calc R . .
H19B H 0.3633 1.1695 0.0501 0.052 Uiso 1 1 calc R . .
C20 C 0.3627(2) 1.0889(4) 0.1562(2) 0.0457(14) Uani 1 1 d . . .
H20A H 0.3672 1.1288 0.1850 0.055 Uiso 1 1 calc R . .
O21 O 0.33426(14) 1.0069(3) 0.05620(16) 0.0400(9) Uani 1 1 d . . .
N21 N 0.39918(18) 1.0629(3) 0.1335(2) 0.0421(11) Uani 1 1 d . . .
C21 C 0.3150(2) 1.0627(4) 0.1421(3) 0.0475(15) Uani 1 1 d . . .
O22 O 0.46122(16) 1.0713(3) 0.05907(19) 0.0486(10) Uani 1 1 d . . .
C22 C 0.2796(3) 1.0801(6) 0.1774(3) 0.0626(19) Uani 1 1 d . . .
H22A H 0.2877 1.1088 0.2102 0.075 Uiso 1 1 calc R . .
O23 O 0.46995(17) 0.9496(3) 0.14008(19) 0.0525(11) Uani 1 1 d . . .
C23 C 0.2327(3) 1.0567(6) 0.1661(3) 0.070(2) Uani 1 1 d . . .
H23A H 0.2091 1.0701 0.1906 0.084 Uiso 1 1 calc R . .
C24 C 0.2212(2) 1.0148(6) 0.1198(3) 0.0579(18) Uani 1 1 d . . .
H24A H 0.1894 0.9967 0.1126 0.070 Uiso 1 1 calc R . .
C25 C 0.2548(2) 0.9978(5) 0.0829(3) 0.0494(15) Uani 1 1 d . . .
H25A H 0.2457 0.9695 0.0502 0.059 Uiso 1 1 calc R . .
C26 C 0.3020(2) 1.0214(4) 0.0927(2) 0.0403(12) Uani 1 1 d . . .
C27 C 0.4459(2) 1.0983(4) 0.1503(3) 0.0479(15) Uani 1 1 d . . .
H27A H 0.4421 1.1449 0.1777 0.057 Uiso 1 1 calc R . .
C28 C 0.4671(2) 1.1365(4) 0.1011(3) 0.0529(16) Uani 1 1 d . . .
H28A H 0.4506 1.1907 0.0904 0.063 Uiso 1 1 calc R . .
H28B H 0.5010 1.1496 0.1083 0.063 Uiso 1 1 calc R . .
C29 C 0.4745(3) 1.0241(5) 0.1750(3) 0.0562(17) Uani 1 1 d . . .
H29A H 0.5081 1.0411 0.1796 0.067 Uiso 1 1 calc R . .
H29B H 0.4627 1.0096 0.2106 0.067 Uiso 1 1 calc R . .
C30 C 0.3097(2) 0.9979(5) -0.1434(3) 0.0516(16) Uani 1 1 d . . .
H30A H 0.3213 0.9901 -0.1782 0.062 Uiso 1 1 calc R . .
O31 O 0.25869(14) 1.0501(3) -0.04943(16) 0.0403(9) Uani 1 1 d . . .
N31 N 0.33937(18) 1.0195(4) -0.1057(2) 0.0454(12) Uani 1 1 d . . .
C31 C 0.2600(2) 0.9845(5) -0.1368(3) 0.0481(15) Uani 1 1 d . . .
O32 O 0.39450(14) 1.0070(3) -0.01981(16) 0.0396(9) Uani 1 1 d . . .
C32 C 0.2332(3) 0.9462(6) -0.1796(3) 0.063(2) Uani 1 1 d . . .
H32A H 0.2484 0.9316 -0.2116 0.076 Uiso 1 1 calc R . .
C33 C 0.1850(3) 0.9292(5) -0.1763(3) 0.0633(19) Uani 1 1 d . . .
H33A H 0.1679 0.9019 -0.2052 0.076 Uiso 1 1 calc R . .
O33 O 0.3687(2) 1.1714(5) -0.1533(3) 0.096(3) Uani 1 1 d . . .
C34 C 0.1630(3) 0.9520(5) -0.1314(3) 0.0552(17) Uani 1 1 d . . .
H34A H 0.1301 0.9410 -0.1290 0.066 Uiso 1 1 calc R . .
C35 C 0.1877(2) 0.9909(4) -0.0891(3) 0.0467(14) Uani 1 1 d . . .
H35A H 0.1715 1.0062 -0.0580 0.056 Uiso 1 1 calc R . .
C36 C 0.2363(2) 1.0086(4) -0.0910(2) 0.0420(13) Uani 1 1 d . . .
C37 C 0.3889(2) 1.0307(5) -0.1153(3) 0.0519(16) Uani 1 1 d . . .
H37A H 0.3968 1.0028 -0.1499 0.062 Uiso 1 1 calc R . .
C38 C 0.4160(2) 0.9873(4) -0.0687(2) 0.0452(14) Uani 1 1 d . . .
H38A H 0.4163 0.9237 -0.0741 0.054 Uiso 1 1 calc R . .
H38B H 0.4492 1.0080 -0.0669 0.054 Uiso 1 1 calc R . .
C39 C 0.3996(3) 1.1282(5) -0.1169(3) 0.063(2) Uani 1 1 d . . .
H39A H 0.3965 1.1531 -0.0807 0.076 Uiso 1 1 calc R . .
H39B H 0.4325 1.1371 -0.1273 0.076 Uiso 1 1 calc R . .
O51 O 0.31056(15) 0.8947(3) -0.03215(17) 0.0450(10) Uani 1 1 d . . .
N51 N 0.48408(19) 0.8239(3) 0.0405(2) 0.0505(13) Uani 1 1 d D . .
C51 C 0.3378(2) 0.8328(4) -0.0176(2) 0.0439(13) Uani 1 1 d . . .
O52 O 0.37039(16) 0.8381(3) 0.01827(18) 0.0459(10) Uani 1 1 d . . .
C52 C 0.3313(3) 0.7453(5) -0.0468(3) 0.0542(16) Uani 1 1 d . . .
O53 O 0.47782(15) 0.8965(3) 0.01714(19) 0.0482(10) Uani 1 1 d D . .
C53 C 0.3306(3) 0.6729(5) -0.0065(3) 0.068(2) Uani 1 1 d . . .
H53A H 0.3603 0.6728 0.0152 0.101 Uiso 1 1 calc R . .
H53B H 0.3269 0.6173 -0.0253 0.101 Uiso 1 1 calc R . .
H53C H 0.3041 0.6814 0.0168 0.101 Uiso 1 1 calc R . .
O54 O 0.45717(16) 0.8064(3) 0.07740(19) 0.0516(11) Uani 1 1 d D . .
C54 C 0.2866(4) 0.7431(6) -0.0811(4) 0.086(3) Uani 1 1 d . . .
H54A H 0.2863 0.7915 -0.1065 0.129 Uiso 1 1 calc R . .
H54B H 0.2594 0.7481 -0.0584 0.129 Uiso 1 1 calc R . .
H54C H 0.2846 0.6882 -0.1009 0.129 Uiso 1 1 calc R . .
O55 O 0.5152(2) 0.7744(3) 0.0259(3) 0.0744(16) Uani 1 1 d D . .
C55 C 0.3730(4) 0.7360(6) -0.0821(4) 0.095(4) Uani 1 1 d . . .
H55A H 0.4024 0.7363 -0.0599 0.143 Uiso 1 1 calc R . .
H55B H 0.3732 0.7844 -0.1075 0.143 Uiso 1 1 calc R . .
H55C H 0.3704 0.6812 -0.1019 0.143 Uiso 1 1 calc R . .
O91 O 0.37577(18) 0.8700(3) 0.13707(19) 0.0555(12) Uani 1 1 d . . .
C91 C 0.3464(4) 0.7983(8) 0.1361(4) 0.103(4) Uani 1 1 d . A 1
H91A H 0.3458 0.7734 0.1722 0.155 Uiso 1 1 calc R A 1
H91B H 0.3582 0.7550 0.1114 0.155 Uiso 1 1 calc R A 1
H91C H 0.3144 0.8158 0.1241 0.155 Uiso 1 1 calc R A 1
Dy2 Dy 0.51227(2) 0.34268(4) 0.24103(4) 0.0575(2) Uani 0.50 1 d P B -1
C40 C 0.4550(6) 0.6387(10) 0.1894(9) 0.072(3) Uani 0.50 1 d PU B -1
H40A H 0.4422 0.6894 0.1726 0.087 Uiso 0.50 1 calc PR B -1
O41 O 0.4659(4) 0.4612(7) 0.2299(6) 0.076(3) Uani 0.50 1 d PU B -1
N41 N 0.4852(6) 0.5996(10) 0.1710(8) 0.087(3) Uani 0.50 1 d PU B -1
H41A H 0.4937 0.5495 0.1854 0.104 Uiso 0.50 1 calc PR B -1
C41 C 0.4369(5) 0.6049(9) 0.2412(9) 0.077(3) Uani 0.50 1 d PDU B -1
O42 O 0.4416(5) 0.6182(11) 0.0701(9) 0.114(5) Uani 0.50 1 d PU B -1
H42A H 0.4387 0.6719 0.0747 0.171 Uiso 0.50 1 calc PR B -1
C42 C 0.4113(5) 0.6620(13) 0.2746(8) 0.090(4) Uani 0.50 1 d PDU B -1
H42B H 0.4087 0.7213 0.2645 0.108 Uiso 0.50 1 calc PR B -1
O43 O 0.5847(6) 0.6647(10) 0.1798(7) 0.101(4) Uani 0.50 1 d PU B -1
H43B H 0.5999 0.6288 0.1991 0.151 Uiso 0.50 1 calc PR B -1
C43 C 0.3895(6) 0.6347(14) 0.3225(9) 0.098(4) Uani 0.50 1 d PDU B -1
H43A H 0.3725 0.6738 0.3439 0.118 Uiso 0.50 1 calc PR B -1
C44 C 0.3948(6) 0.5460(12) 0.3358(10) 0.096(4) Uani 0.50 1 d PDU B -1
H44A H 0.3812 0.5261 0.3676 0.116 Uiso 0.50 1 calc PR B -1
C45 C 0.4188(5) 0.4852(13) 0.3050(7) 0.089(4) Uani 0.50 1 d PDU B -1
H45A H 0.4206 0.4259 0.3154 0.107 Uiso 0.50 1 calc PR B -1
C46 C 0.4404(5) 0.5149(10) 0.2577(8) 0.077(3) Uani 0.50 1 d PDU B -1
C47 C 0.5089(8) 0.6304(14) 0.1259(10) 0.094(3) Uani 0.50 1 d PU B -1
H47A H 0.5024 0.6942 0.1243 0.113 Uiso 0.50 1 calc PR B -1
C48 C 0.4902(8) 0.5955(14) 0.0750(10) 0.099(4) Uani 0.50 1 d PU B -1
H48A H 0.5074 0.6205 0.0449 0.119 Uiso 0.50 1 calc PR B -1
H48B H 0.4939 0.5317 0.0743 0.119 Uiso 0.50 1 calc PR B -1
C49 C 0.5646(8) 0.6213(15) 0.1329(10) 0.098(4) Uani 0.50 1 d PU B -1
H49A H 0.5729 0.5590 0.1350 0.118 Uiso 0.50 1 calc PR B -1
H49B H 0.5791 0.6455 0.1007 0.118 Uiso 0.50 1 calc PR B -1
N61 N 0.5482(5) 0.3700(8) 0.3486(5) 0.073(4) Uani 0.50 1 d PD B -1
O61 O 0.5187(4) 0.4209(8) 0.3275(5) 0.076(3) Uani 0.50 1 d PD B -1
O62 O 0.5655(6) 0.3823(12) 0.3943(6) 0.109(6) Uani 0.50 1 d PD B -1
O63 O 0.5588(6) 0.3077(10) 0.3201(7) 0.081(5) Uani 0.50 1 d PD B -1
N71 N 0.4789(6) 0.3557(11) 0.1308(6) 0.092(5) Uani 0.50 1 d PDU B -1
O71 O 0.5161(5) 0.3938(9) 0.1458(5) 0.086(4) Uani 0.50 1 d PDU B -1
O72 O 0.4629(7) 0.3622(12) 0.0839(6) 0.112(6) Uani 0.50 1 d PDU B -1
O73 O 0.4603(6) 0.3054(11) 0.1626(6) 0.077(5) Uani 0.50 1 d PDU B -1
N81 N 0.5559(6) 0.2125(10) 0.2130(7) 0.043(4) Uani 0.25 1 d PDU B -1
O81 O 0.5838(10) 0.1575(17) 0.1976(17) 0.066(8) Uani 0.25 1 d PDU B -1
O82 O 0.5200(5) 0.1895(8) 0.2360(5) 0.034(3) Uani 0.25 1 d PDU B -1
O83 O 0.5607(9) 0.2916(10) 0.2079(8) 0.059(4) Uani 0.25 1 d PDU B -1
N81' N 0.5763(9) 0.1902(13) 0.2041(10) 0.038(5) Uiso 0.25 1 d PDU C -2
O82' O 0.5553(15) 0.198(3) 0.1594(13) 0.149(12) Uiso 0.25 1 d PDU C -2
O83' O 0.5836(9) 0.2696(12) 0.2033(11) 0.071(7) Uiso 0.25 1 d PDU C -2
O81' O 0.6074(13) 0.1354(18) 0.2127(15) 0.105(13) Uiso 0.25 1 d PD C -2
N91 N 0.4367(10) 0.2075(18) 0.2882(9) 0.144(13) Uiso 0.50 1 d PD B -1
O96 O 0.4115(12) 0.1445(17) 0.2959(14) 0.111(11) Uiso 0.50 1 d PD B -1
O98 O 0.4599(11) 0.251(2) 0.3215(12) 0.194(11) Uiso 0.50 1 d PD B -1
O99 O 0.4307(7) 0.2583(13) 0.2507(9) 0.132(6) Uiso 0.50 1 d PD B -1
O93 O 0.5744(5) 0.4486(8) 0.2390(5) 0.079(3) Uiso 0.50 1 d P B -1
C93 C 0.6197(9) 0.4515(15) 0.2135(10) 0.099(7) Uiso 0.50 1 d P B -1
H93A H 0.6352 0.5072 0.2214 0.148 Uiso 0.50 1 calc PR B -1
H93B H 0.6145 0.4451 0.1747 0.148 Uiso 0.50 1 calc PR B -1
H93C H 0.6398 0.4042 0.2274 0.148 Uiso 0.50 1 calc PR B -1
N95 N 0.5247(6) 0.8361(10) 0.2478(7) 0.077(4) Uiso 0.50 1 d P D -1
O95 O 0.4947(6) 0.8417(10) 0.2816(7) 0.078(4) Uiso 0.50 1 d P D -1
O97 O 0.5114(5) 0.8209(10) 0.1984(6) 0.079(4) Uiso 0.50 1 d P D -1
O92 O 0.5696(6) 0.8421(11) 0.2621(7) 0.106(5) Uiso 0.50 1 d P D -1
O2W O 0.5736(7) 0.6091(12) 0.2842(7) 0.057(4) Uiso 0.30 1 d P E -1
O1W O 0.3987(7) 0.8876(11) 0.2407(5) 0.053(4) Uiso 0.39(2) 1 d PU F -1
O1W' O 0.379(3) 0.913(4) 0.240(2) 0.061(13) Uiso 0.11(2) 1 d PU F -1
O3W O 0.5940(7) 0.5222(13) 0.0206(8) 0.067(5) Uiso 0.30 1 d P . .
O3WA O 0.5743(16) 0.472(3) 0.0041(19) 0.073(11) Uiso 0.14 1 d P G 1
O3WB O 0.574(2) 0.482(4) 0.041(3) 0.071(15) Uiso 0.10 1 d P G 2

loop_
_atom_site_aniso_label
_atom_site_aniso_U_11
_atom_site_aniso_U_22
_atom_site_aniso_U_33
_atom_site_aniso_U_23
_atom_site_aniso_U_13
_atom_site_aniso_U_12
Dy1 0.03574(16) 0.03947(16) 0.04166(17) 0.00010(11) -0.00474(11) 0.00184(11)
Fe1 0.0304(4) 0.0410(4) 0.0407(4) 0.0012(3) -0.0013(3) 0.0032(3)
Fe2 0.0297(4) 0.0444(5) 0.0398(4) 0.0054(3) -0.0016(3) 0.0050(3)
C10 0.045(3) 0.057(4) 0.050(3) 0.001(3) -0.007(3) 0.020(3)
O11 0.050(3) 0.061(3) 0.040(2) 0.010(2) 0.0028(19) 0.013(2)
N11 0.038(3) 0.044(3) 0.046(3) 0.002(2) -0.005(2) 0.005(2)
C11 0.068(4) 0.083(5) 0.048(4) 0.004(3) -0.011(3) 0.031(4)
O12 0.0301(19) 0.045(2) 0.044(2) 0.0077(17) -0.0028(16) 0.0026(16)
C12 0.089(5) 0.129(6) 0.058(4) -0.010(4) -0.014(4) 0.039(5)
O13 0.0305(19) 0.043(2) 0.048(2) 0.0039(18) -0.0022(17) 0.0033(16)
C13 0.112(6) 0.156(7) 0.069(5) -0.002(5) -0.008(5) 0.042(6)
C14 0.116(6) 0.151(7) 0.063(5) 0.004(5) 0.010(5) 0.042(6)
C15 0.091(6) 0.139(8) 0.050(4) 0.015(5) 0.013(4) 0.049(6)
C16 0.070(4) 0.077(5) 0.041(3) 0.008(3) 0.004(3) 0.030(4)
C17 0.028(3) 0.047(3) 0.049(3) 0.002(3) -0.003(2) 0.000(2)
C18 0.032(3) 0.046(3) 0.050(3) 0.008(3) 0.002(2) -0.002(2)
C19 0.027(3) 0.049(3) 0.053(3) 0.004(3) -0.002(2) 0.003(2)
C20 0.050(4) 0.049(3) 0.038(3) -0.002(3) -0.002(3) 0.002(3)
O21 0.036(2) 0.045(2) 0.038(2) 0.0002(17) -0.0006(16) 0.0015(17)
N21 0.040(3) 0.044(3) 0.041(3) 0.000(2) -0.006(2) 0.001(2)
C21 0.049(4) 0.053(4) 0.040(3) 0.003(3) 0.004(3) 0.005(3)
O22 0.045(2) 0.047(2) 0.054(3) -0.007(2) -0.003(2) -0.0019(19)
C22 0.060(4) 0.088(6) 0.040(4) -0.007(4) 0.007(3) 0.005(4)
O23 0.051(3) 0.055(3) 0.050(3) -0.003(2) -0.014(2) 0.009(2)
C23 0.057(4) 0.108(7) 0.047(4) 0.002(4) 0.019(3) 0.007(4)
C24 0.040(3) 0.082(5) 0.052(4) 0.005(4) 0.006(3) -0.004(3)
C25 0.044(3) 0.061(4) 0.043(3) 0.006(3) 0.000(3) -0.004(3)
C26 0.036(3) 0.045(3) 0.040(3) 0.005(2) 0.000(2) 0.001(2)
C27 0.046(3) 0.048(4) 0.048(4) -0.008(3) -0.011(3) 0.002(3)
C28 0.048(4) 0.047(4) 0.063(4) -0.010(3) -0.006(3) -0.001(3)
C29 0.045(4) 0.063(4) 0.060(4) -0.005(3) -0.017(3) 0.004(3)
C30 0.047(4) 0.071(5) 0.037(3) 0.002(3) 0.003(3) 0.007(3)
O31 0.033(2) 0.048(2) 0.040(2) 0.0045(17) -0.0016(16) 0.0026(17)
N31 0.037(3) 0.058(3) 0.041(3) 0.008(2) 0.004(2) 0.005(2)
C31 0.045(3) 0.057(4) 0.042(3) 0.000(3) -0.005(3) 0.005(3)
O32 0.032(2) 0.045(2) 0.042(2) 0.0037(17) 0.0015(16) 0.0049(17)
C32 0.062(5) 0.084(5) 0.043(4) -0.005(4) -0.010(3) 0.001(4)
C33 0.059(4) 0.075(5) 0.054(4) -0.010(4) -0.013(3) -0.005(4)
O33 0.061(3) 0.116(5) 0.116(5) 0.075(4) 0.036(4) 0.034(3)
C34 0.049(4) 0.061(4) 0.054(4) 0.010(3) -0.013(3) -0.004(3)
C35 0.040(3) 0.047(3) 0.052(4) -0.001(3) -0.005(3) 0.001(3)
C36 0.039(3) 0.046(3) 0.041(3) 0.005(3) -0.007(2) 0.004(2)
C37 0.045(4) 0.068(4) 0.043(3) 0.005(3) 0.006(3) 0.009(3)
C38 0.038(3) 0.054(4) 0.043(3) 0.001(3) 0.002(3) 0.005(3)
C39 0.050(4) 0.076(5) 0.066(5) 0.027(4) 0.017(3) 0.010(4)
O51 0.045(2) 0.044(2) 0.045(2) 0.0007(18) -0.0094(19) -0.0006(19)
N51 0.047(3) 0.036(3) 0.069(4) 0.000(3) 0.002(3) 0.006(2)
C51 0.051(4) 0.038(3) 0.043(3) -0.001(2) 0.001(3) -0.003(3)
O52 0.046(2) 0.040(2) 0.050(2) -0.0025(19) -0.0093(19) -0.0026(18)
C52 0.064(4) 0.050(4) 0.049(4) -0.005(3) -0.002(3) -0.006(3)
O53 0.040(2) 0.043(2) 0.061(3) 0.002(2) 0.005(2) 0.0041(18)
C53 0.090(6) 0.047(4) 0.064(5) -0.004(3) -0.008(4) -0.008(4)
O54 0.052(3) 0.046(2) 0.057(3) 0.004(2) 0.003(2) 0.004(2)
C54 0.108(8) 0.059(5) 0.087(6) -0.018(4) -0.040(6) -0.004(5)
O55 0.069(4) 0.052(3) 0.104(5) 0.006(3) 0.025(3) 0.019(3)
C55 0.125(9) 0.070(6) 0.094(7) -0.031(5) 0.048(7) -0.029(6)
O91 0.064(3) 0.052(3) 0.051(3) 0.004(2) 0.006(2) -0.003(2)
C91 0.104(8) 0.135(10) 0.070(6) 0.009(6) 0.009(5) -0.069(7)
Dy2 0.0396(4) 0.0493(3) 0.0829(6) 0.0044(3) -0.0028(4) 0.0011(2)
C40 0.052(6) 0.035(6) 0.130(8) -0.001(6) -0.003(6) -0.009(5)
O41 0.057(6) 0.053(5) 0.117(8) 0.008(5) 0.000(6) 0.004(4)
N41 0.077(7) 0.060(6) 0.121(8) 0.018(6) -0.009(6) -0.025(5)
C41 0.053(6) 0.049(5) 0.127(8) -0.008(6) -0.013(6) -0.003(5)
O42 0.071(8) 0.109(10) 0.159(13) 0.040(10) -0.026(8) -0.019(7)
C42 0.072(7) 0.064(7) 0.132(9) -0.017(7) -0.016(7) -0.006(6)
O43 0.097(10) 0.091(10) 0.115(11) 0.014(8) 0.000(9) -0.016(8)
C43 0.073(8) 0.085(8) 0.137(10) -0.018(8) 0.000(8) -0.002(7)
C44 0.070(8) 0.083(7) 0.136(10) -0.014(7) 0.015(7) 0.001(7)
C45 0.062(7) 0.075(7) 0.131(9) -0.002(7) 0.010(7) -0.001(6)
C46 0.054(6) 0.056(5) 0.121(8) -0.004(6) -0.002(6) -0.001(5)
C47 0.082(7) 0.077(7) 0.123(8) 0.022(7) -0.008(6) -0.021(6)
C48 0.081(8) 0.081(9) 0.133(10) 0.024(8) -0.009(8) -0.022(7)
C49 0.087(8) 0.086(9) 0.121(10) 0.015(8) -0.007(8) -0.022(8)
N61 0.055(8) 0.066(10) 0.096(12) 0.018(9) -0.003(8) 0.000(7)
O61 0.070(8) 0.065(7) 0.093(9) 0.004(6) 0.001(7) 0.008(6)
O62 0.097(12) 0.127(14) 0.099(12) -0.025(10) -0.044(10) 0.026(10)
O63 0.070(10) 0.061(8) 0.111(13) -0.016(8) -0.011(9) 0.005(7)
N71 0.094(9) 0.079(8) 0.100(9) -0.004(7) -0.026(8) -0.004(7)
O71 0.082(7) 0.084(7) 0.091(7) 0.018(6) -0.002(6) 0.010(6)
O72 0.122(10) 0.108(9) 0.105(9) 0.004(7) -0.009(8) -0.011(8)
O73 0.089(9) 0.058(7) 0.082(8) 0.007(6) -0.009(7) -0.004(7)
N81 0.063(8) 0.032(6) 0.030(7) -0.013(6) -0.037(6) -0.005(6)
O81 0.057(14) 0.064(14) 0.076(14) -0.006(13) -0.023(11) -0.013(12)
O82 0.051(7) 0.018(5) 0.029(7) -0.001(5) -0.035(6) -0.009(5)
O83 0.076(10) 0.044(8) 0.053(9) -0.012(7) -0.021(8) -0.017(8)

loop_
_atom_type_symbol
_atom_type_description
_atom_type_scat_dispersion_real
_atom_type_scat_dispersion_imag
_atom_type_scat_source
C C -0.0020 0.0020 'International Tables Vol C Tables 4.2.6.8 and 6.1.1.4'
H H 0.0000 0.0000 'International Tables Vol C Tables 4.2.6.8 and 6.1.1.4'
N N -0.0031 0.0040 'International Tables Vol C Tables 4.2.6.8 and 6.1.1.4'
O O -0.0041 0.0074 'International Tables Vol C Tables 4.2.6.8 and 6.1.1.4'
Fe Fe 0.2064 0.9930 'International Tables Vol C Tables 4.2.6.8 and 6.1.1.4'
Dy Dy -0.3538 5.1228 'International Tables Vol C Tables 4.2.6.8 and 6.1.1.4'

loop_
_geom_angle_atom_site_label_1
_geom_angle_atom_site_label_2
_geom_angle_atom_site_label_3
_geom_angle
_geom_angle_site_symmetry_1
_geom_angle_site_symmetry_3
_geom_angle_publ_flag
O52 Dy1 O21 79.02(15) . . ?
O52 Dy1 O32 75.48(15) . . ?
O21 Dy1 O32 67.76(14) . . ?
O52 Dy1 O91 79.08(16) . . ?
O21 Dy1 O91 82.55(16) . . ?
O32 Dy1 O91 143.83(16) . . ?
O52 Dy1 O22 144.87(16) . . ?
O21 Dy1 O22 103.99(15) . . ?
O32 Dy1 O22 73.65(15) . . ?
O91 Dy1 O22 135.98(16) . . ?
O52 Dy1 O53 83.10(15) . . ?
O21 Dy1 O53 144.25(15) . . ?
O32 Dy1 O53 77.92(14) . . ?
O91 Dy1 O53 124.01(16) . . ?
O22 Dy1 O53 74.46(15) . . ?
O52 Dy1 O23 133.82(15) . . ?
O21 Dy1 O23 132.57(15) . . ?
O32 Dy1 O23 141.18(16) . . ?
O91 Dy1 O23 74.53(17) . . ?
O22 Dy1 O23 69.36(16) . . ?
O53 Dy1 O23 81.26(16) . . ?
O52 Dy1 N21 142.83(17) . . ?
O21 Dy1 N21 69.59(15) . . ?
O32 Dy1 N21 108.81(15) . . ?
O91 Dy1 N21 77.62(17) . . ?
O22 Dy1 N21 65.00(16) . . ?
O53 Dy1 N21 134.05(16) . . ?
O23 Dy1 N21 65.26(16) . . ?
O52 Dy1 O54 70.97(15) . . ?
O21 Dy1 O54 144.35(15) . . ?
O32 Dy1 O54 120.32(14) . . ?
O91 Dy1 O54 73.42(16) . . ?
O22 Dy1 O54 111.61(15) . . ?
O53 Dy1 O54 50.60(14) . . ?
O23 Dy1 O54 65.53(15) . . ?
N21 Dy1 O54 127.72(16) . . ?
O52 Dy1 N51 75.32(16) . . ?
O21 Dy1 N51 153.55(15) . . ?
O32 Dy1 N51 99.29(14) . . ?
O91 Dy1 N51 98.62(16) . . ?
O22 Dy1 N51 93.51(15) . . ?
O53 Dy1 N51 25.40(13) . . ?
O23 Dy1 N51 72.09(16) . . ?
N21 Dy1 N51 136.66(16) . . ?
O54 Dy1 N51 25.21(12) . . ?
O52 Dy1 Fe1 66.45(11) . . ?
O21 Dy1 Fe1 35.05(10) . . ?
O32 Dy1 Fe1 34.41(10) . . ?
O91 Dy1 Fe1 110.99(12) . . ?
O22 Dy1 Fe1 95.65(11) . . ?
O53 Dy1 Fe1 109.23(11) . . ?
O23 Dy1 Fe1 159.26(11) . . ?
N21 Dy1 Fe1 95.78(12) . . ?
O54 Dy1 Fe1 135.01(11) . . ?
N51 Dy1 Fe1 124.71(12) . . ?
O32 Fe1 O21 82.29(17) . . ?
O32 Fe1 O13 98.73(17) . . ?
O21 Fe1 O13 91.90(17) . . ?
O32 Fe1 O51 95.18(18) . . ?
O21 Fe1 O51 90.76(17) . . ?
O13 Fe1 O51 166.07(17) . . ?
O32 Fe1 O31 162.22(17) . . ?
O21 Fe1 O31 114.98(17) . . ?
O13 Fe1 O31 77.42(16) . . ?
O51 Fe1 O31 89.07(17) . . ?
O32 Fe1 N31 78.97(18) . . ?
O21 Fe1 N31 160.39(19) . . ?
O13 Fe1 N31 96.5(2) . . ?
O51 Fe1 N31 85.3(2) . . ?
O31 Fe1 N31 84.20(18) . . ?
O32 Fe1 Dy1 42.41(12) . . ?
O21 Fe1 Dy1 42.10(12) . . ?
O13 Fe1 Dy1 107.60(12) . . ?
O51 Fe1 Dy1 83.34(12) . . ?
O31 Fe1 Dy1 155.34(12) . . ?
N31 Fe1 Dy1 118.30(14) . . ?
O11 Fe2 O12 97.35(19) 7_575 . ?
O11 Fe2 O13 98.66(18) 7_575 . ?
O12 Fe2 O13 90.90(17) . . ?
O11 Fe2 O12 165.20(17) 7_575 7_575 ?
O12 Fe2 O12 79.99(18) . 7_575 ?
O13 Fe2 O12 95.94(16) . 7_575 ?
O11 Fe2 N11 88.2(2) 7_575 7_575 ?
O12 Fe2 N11 98.52(18) . 7_575 ?
O13 Fe2 N11 167.58(19) . 7_575 ?
O12 Fe2 N11 77.91(18) 7_575 7_575 ?
O11 Fe2 O31 92.95(18) 7_575 . ?
O12 Fe2 O31 164.12(16) . . ?
O13 Fe2 O31 75.57(16) . . ?
O12 Fe2 O31 92.98(16) 7_575 . ?
N11 Fe2 O31 93.84(18) 7_575 . ?
N11 C10 C11 126.5(7) . . ?
N11 C10 H10A 116.8 . . ?
C11 C10 H10A 116.8 . . ?
C16 O11 Fe2 130.8(5) . 7_575 ?
C10 N11 C17 118.5(5) . . ?
C10 N11 Fe2 126.1(5) . 7_575 ?
C17 N11 Fe2 115.2(4) . 7_575 ?
C10 C11 C12 116.5(8) . . ?
C10 C11 C16 123.1(7) . . ?
C12 C11 C16 120.1(8) . . ?
C18 O12 Fe2 116.9(4) . . ?
C18 O12 Fe2 114.7(4) . 7_575 ?
Fe2 O12 Fe2 100.00(18) . 7_575 ?
C13 C12 C11 122.3(11) . . ?
C13 C12 H12A 118.9 . . ?
C11 C12 H12A 118.9 . . ?
C19 O13 Fe2 130.5(4) . . ?
C19 O13 Fe1 122.3(3) . . ?
Fe2 O13 Fe1 105.91(19) . . ?
C12 C13 C14 118.0(11) . . ?
C12 C13 H13A 121.0 . . ?
C14 C13 H13A 121.0 . . ?
C15 C14 C13 123.4(11) . . ?
C15 C14 H14A 118.3 . . ?
C13 C14 H14A 118.3 . . ?
C14 C15 C16 118.6(10) . . ?
C14 C15 H15A 120.7 . . ?
C16 C15 H15A 120.7 . . ?
O11 C16 C11 124.2(7) . . ?
O11 C16 C15 118.3(8) . . ?
C11 C16 C15 117.5(7) . . ?
N11 C17 C18 107.0(5) . . ?
N11 C17 C19 111.0(5) . . ?
C18 C17 C19 111.3(5) . . ?
N11 C17 H17A 109.1 . . ?
C18 C17 H17A 109.1 . . ?
C19 C17 H17A 109.1 . . ?
O12 C18 C17 107.6(5) . . ?
O12 C18 H18A 110.2 . . ?
C17 C18 H18A 110.2 . . ?
O12 C18 H18B 110.2 . . ?
C17 C18 H18B 110.2 . . ?
H18A C18 H18B 108.5 . . ?
O13 C19 C17 114.9(5) . . ?
O13 C19 H19A 108.5 . . ?
C17 C19 H19A 108.5 . . ?
O13 C19 H19B 108.5 . . ?
C17 C19 H19B 108.5 . . ?
H19A C19 H19B 107.5 . . ?
N21 C20 C21 125.3(6) . . ?
N21 C20 H20A 117.4 . . ?
C21 C20 H20A 117.4 . . ?
C26 O21 Fe1 126.6(4) . . ?
C26 O21 Dy1 130.3(4) . . ?
Fe1 O21 Dy1 102.86(17) . . ?
C20 N21 C27 119.7(5) . . ?
C20 N21 Dy1 131.4(4) . . ?
C27 N21 Dy1 108.7(4) . . ?
C22 C21 C26 118.1(6) . . ?
C22 C21 C20 119.0(6) . . ?
C26 C21 C20 122.9(6) . . ?
C28 O22 Dy1 122.9(4) . . ?
C21 C22 C23 121.9(7) . . ?
C21 C22 H22A 119.0 . . ?
C23 C22 H22A 119.0 . . ?
C29 O23 Dy1 120.1(4) . . ?
C24 C23 C22 119.3(7) . . ?
C24 C23 H23A 120.4 . . ?
C22 C23 H23A 120.4 . . ?
C23 C24 C25 121.0(7) . . ?
C23 C24 H24A 119.5 . . ?
C25 C24 H24A 119.5 . . ?
C24 C25 C26 121.0(6) . . ?
C24 C25 H25A 119.5 . . ?
C26 C25 H25A 119.5 . . ?
O21 C26 C25 120.9(6) . . ?
O21 C26 C21 120.5(5) . . ?
C25 C26 C21 118.6(6) . . ?
N21 C27 C28 107.3(5) . . ?
N21 C27 C29 106.9(5) . . ?
C28 C27 C29 113.6(6) . . ?
N21 C27 H27A 109.7 . . ?
C28 C27 H27A 109.7 . . ?
C29 C27 H27A 109.7 . . ?
O22 C28 C27 106.3(5) . . ?
O22 C28 H28A 110.5 . . ?
C27 C28 H28A 110.5 . . ?
O22 C28 H28B 110.5 . . ?
C27 C28 H28B 110.5 . . ?
H28A C28 H28B 108.7 . . ?
O23 C29 C27 108.9(5) . . ?
O23 C29 H29A 109.9 . . ?
C27 C29 H29A 109.9 . . ?
O23 C29 H29B 109.9 . . ?
C27 C29 H29B 109.9 . . ?
H29A C29 H29B 108.3 . . ?
N31 C30 C31 124.5(6) . . ?
N31 C30 H30A 117.8 . . ?
C31 C30 H30A 117.8 . . ?
C36 O31 Fe1 123.3(4) . . ?
C36 O31 Fe2 120.6(4) . . ?
Fe1 O31 Fe2 100.84(18) . . ?
C30 N31 C37 121.3(6) . . ?
C30 N31 Fe1 125.3(4) . . ?
C37 N31 Fe1 112.7(4) . . ?
C36 C31 C32 117.9(6) . . ?
C36 C31 C30 124.2(6) . . ?
C32 C31 C30 117.9(6) . . ?
C38 O32 Fe1 117.1(3) . . ?
C38 O32 Dy1 129.1(3) . . ?
Fe1 O32 Dy1 103.17(17) . . ?
C31 C32 C33 121.8(7) . . ?
C31 C32 H32A 119.1 . . ?
C33 C32 H32A 119.1 . . ?
C34 C33 C32 119.3(7) . . ?
C34 C33 H33A 120.3 . . ?
C32 C33 H33A 120.3 . . ?
C33 C34 C35 120.7(7) . . ?
C33 C34 H34A 119.7 . . ?
C35 C34 H34A 119.7 . . ?
C34 C35 C36 121.6(7) . . ?
C34 C35 H35A 119.2 . . ?
C36 C35 H35A 119.2 . . ?
O31 C36 C31 121.8(6) . . ?
O31 C36 C35 119.5(6) . . ?
C31 C36 C35 118.7(6) . . ?
N31 C37 C38 106.3(5) . . ?
N31 C37 C39 108.4(6) . . ?
C38 C37 C39 110.9(6) . . ?
N31 C37 H37A 110.4 . . ?
C38 C37 H37A 110.4 . . ?
C39 C37 H37A 110.4 . . ?
O32 C38 C37 110.0(5) . . ?
O32 C38 H38A 109.7 . . ?
C37 C38 H38A 109.7 . . ?
O32 C38 H38B 109.7 . . ?
C37 C38 H38B 109.7 . . ?
H38A C38 H38B 108.2 . . ?
O33 C39 C37 111.3(7) . . ?
O33 C39 H39A 109.4 . . ?
C37 C39 H39A 109.4 . . ?
O33 C39 H39B 109.4 . . ?
C37 C39 H39B 109.4 . . ?
H39A C39 H39B 108.0 . . ?
C51 O51 Fe1 125.3(4) . . ?
O55 N51 O54 123.5(5) . . ?
O55 N51 O53 119.7(5) . . ?
O54 N51 O53 116.8(5) . . ?
O55 N51 Dy1 175.0(5) . . ?
O54 N51 Dy1 61.1(3) . . ?
O53 N51 Dy1 55.8(3) . . ?
O51 C51 O52 124.8(6) . . ?
O51 C51 C52 117.7(6) . . ?
O52 C51 C52 117.5(6) . . ?
C51 O52 Dy1 137.0(4) . . ?
C54 C52 C53 109.2(7) . . ?
C54 C52 C55 109.1(8) . . ?
C53 C52 C55 110.8(8) . . ?
C54 C52 C51 111.7(6) . . ?
C53 C52 C51 109.7(6) . . ?
C55 C52 C51 106.3(6) . . ?
N51 O53 Dy1 98.8(3) . . ?
C52 C53 H53A 109.5 . . ?
C52 C53 H53B 109.5 . . ?
H53A C53 H53B 109.5 . . ?
C52 C53 H53C 109.5 . . ?
H53A C53 H53C 109.5 . . ?
H53B C53 H53C 109.5 . . ?
N51 O54 Dy1 93.7(3) . . ?
C52 C54 H54A 109.5 . . ?
C52 C54 H54B 109.5 . . ?
H54A C54 H54B 109.5 . . ?
C52 C54 H54C 109.5 . . ?
H54A C54 H54C 109.5 . . ?
H54B C54 H54C 109.5 . . ?
C52 C55 H55A 109.5 . . ?
C52 C55 H55B 109.5 . . ?
H55A C55 H55B 109.5 . . ?
C52 C55 H55C 109.5 . . ?
H55A C55 H55C 109.5 . . ?
H55B C55 H55C 109.5 . . ?
C91 O91 Dy1 130.9(5) . . ?
O91 C91 H91A 109.5 . . ?
O91 C91 H91B 109.5 . . ?
O91 C91 H91C 109.5 . . ?
O83 Dy2 O41 137.9(7) . . ?
O83 Dy2 O82 58.1(6) . . ?
O41 Dy2 O82 148.4(4) . . ?
O83 Dy2 O63 83.1(7) . . ?
O41 Dy2 O63 125.5(5) . . ?
O82 Dy2 O63 76.8(4) . . ?
O83 Dy2 O93 73.5(6) . . ?
O41 Dy2 O93 82.5(4) . . ?
O82 Dy2 O93 127.3(5) . . ?
O63 Dy2 O93 78.1(5) . . ?
O83 Dy2 N81 28.5(5) . . ?
O41 Dy2 N81 156.4(5) . . ?
O82 Dy2 N81 29.6(3) . . ?
O63 Dy2 N81 77.7(5) . . ?
O93 Dy2 N81 99.8(5) . . ?
O83 Dy2 O73 88.4(7) . . ?
O41 Dy2 O73 76.6(5) . . ?
O82 Dy2 O73 77.2(5) . . ?
O63 Dy2 O73 153.3(4) . . ?
O93 Dy2 O73 123.6(5) . . ?
N81 Dy2 O73 82.8(5) . . ?
O83 Dy2 O61 125.7(7) . . ?
O41 Dy2 O61 74.5(4) . . ?
O82 Dy2 O61 121.9(4) . . ?
O63 Dy2 O61 51.0(4) . . ?
O93 Dy2 O61 70.3(4) . . ?
N81 Dy2 O61 128.6(5) . . ?
O73 Dy2 O61 145.6(5) . . ?
O83 Dy2 O71 68.8(7) . . ?
O41 Dy2 O71 71.3(5) . . ?
O82 Dy2 O71 104.7(5) . . ?
O63 Dy2 O71 144.0(5) . . ?
O93 Dy2 O71 72.8(4) . . ?
N81 Dy2 O71 86.8(5) . . ?
O73 Dy2 O71 50.9(4) . . ?
O61 Dy2 O71 132.0(4) . . ?
O83 Dy2 O99 120.3(7) . . ?
O41 Dy2 O99 84.6(5) . . ?
O82 Dy2 O99 66.6(6) . . ?
O63 Dy2 O99 105.2(6) . . ?
O93 Dy2 O99 165.9(5) . . ?
N81 Dy2 O99 94.3(6) . . ?
O73 Dy2 O99 58.1(6) . . ?
O61 Dy2 O99 100.8(6) . . ?
O71 Dy2 O99 108.2(5) . . ?
O83 Dy2 N61 104.4(7) . . ?
O41 Dy2 N61 100.1(4) . . ?
O82 Dy2 N61 99.6(4) . . ?
O63 Dy2 N61 25.3(3) . . ?
O93 Dy2 N61 72.0(4) . . ?
N81 Dy2 N61 102.9(4) . . ?
O73 Dy2 N61 162.8(5) . . ?
O61 Dy2 N61 25.7(2) . . ?
O71 Dy2 N61 144.5(4) . . ?
O99 Dy2 N61 105.0(6) . . ?
O83 Dy2 N71 79.4(8) . . ?
O41 Dy2 N71 70.3(6) . . ?
O82 Dy2 N71 92.6(5) . . ?
O63 Dy2 N71 162.4(5) . . ?
O93 Dy2 N71 98.1(4) . . ?
N81 Dy2 N71 86.1(6) . . ?
O73 Dy2 N71 25.4(3) . . ?
O61 Dy2 N71 144.1(5) . . ?
O71 Dy2 N71 25.7(3) . . ?
O99 Dy2 N71 82.7(5) . . ?
N61 Dy2 N71 167.4(4) . . ?
N41 C40 C41 116.5(17) . . ?
N41 C40 H40A 121.8 . . ?
C41 C40 H40A 121.8 . . ?
C46 O41 Dy2 140.7(12) . . ?
C40 N41 C47 121.6(19) . . ?
C40 N41 H41A 119.2 . . ?
C47 N41 H41A 119.2 . . ?
C42 C41 C46 117.0(18) . . ?
C42 C41 C40 119.2(15) . . ?
C46 C41 C40 123.6(15) . . ?
C41 C42 C43 123.6(19) . . ?
C41 C42 H42B 118.2 . . ?
C43 C42 H42B 118.2 . . ?
C49 O43 H43B 109.5 . . ?
C44 C43 C42 116(2) . . ?
C44 C43 H43A 122.2 . . ?
C42 C43 H43A 122.2 . . ?
C45 C44 C43 124(2) . . ?
C45 C44 H44A 117.8 . . ?
C43 C44 H44A 117.8 . . ?
C44 C45 C46 118.2(19) . . ?
C44 C45 H45A 120.9 . . ?
C46 C45 H45A 120.9 . . ?
O41 C46 C45 119.9(14) . . ?
O41 C46 C41 119.0(15) . . ?
C45 C46 C41 121.0(17) . . ?
C48 C47 N41 113.9(17) . . ?
C48 C47 C49 112(2) . . ?
N41 C47 C49 112.7(18) . . ?
C48 C47 H47A 105.6 . . ?
N41 C47 H47A 105.6 . . ?
C49 C47 H47A 105.6 . . ?
O42 C48 C47 107(2) . . ?
O42 C48 H48A 110.3 . . ?
C47 C48 H48A 110.3 . . ?
O42 C48 H48B 110.3 . . ?
C47 C48 H48B 110.3 . . ?
H48A C48 H48B 108.5 . . ?
O43 C49 C47 114(2) . . ?
O43 C49 H49A 108.8 . . ?
C47 C49 H49A 108.8 . . ?
O43 C49 H49B 108.8 . . ?
C47 C49 H49B 108.8 . . ?
H49A C49 H49B 107.7 . . ?
O63 N61 O61 114.9(14) . . ?
O63 N61 O62 123.4(12) . . ?
O61 N61 O62 121.6(12) . . ?
O63 N61 Dy2 55.5(9) . . ?
O61 N61 Dy2 59.5(8) . . ?
O62 N61 Dy2 177.3(14) . . ?
N61 O61 Dy2 94.8(9) . . ?
N61 O63 Dy2 99.2(11) . . ?
O73 N71 O71 118.5(15) . . ?
O73 N71 O72 120.4(13) . . ?
O71 N71 O72 120.8(14) . . ?
O73 N71 Dy2 58.4(10) . . ?
O71 N71 Dy2 60.6(8) . . ?
O72 N71 Dy2 177.7(17) . . ?
N71 O71 Dy2 93.7(10) . . ?
N71 O73 Dy2 96.2(11) . . ?
O83 N81 O81 124.8(17) . . ?
O83 N81 O82 115.3(17) . . ?
O81 N81 O82 119.9(15) . . ?
O83 N81 Dy2 44.6(12) . . ?
O81 N81 Dy2 169.0(14) . . ?
O82 N81 Dy2 70.8(9) . . ?
N81 O82 Dy2 79.6(10) . . ?
N81 O83 Dy2 106.9(16) . . ?
O83' N81' O81' 124(2) . . ?
O83' N81' O82' 88(3) . . ?
O81' N81' O82' 122(2) . . ?
N81' O82' O83' 45.9(15) . . ?
N81' O83' O82' 46.1(15) . . ?
O99 N91 O98 103(3) . . ?
O99 N91 O96 124.3(19) . . ?
O98 N91 O96 128(2) . . ?
N91 O99 Dy2 106.8(17) . . ?
C93 O93 Dy2 133.6(12) . . ?
O93 C93 H93A 109.5 . . ?
O93 C93 H93B 109.5 . . ?
H93A C93 H93B 109.5 . . ?
O93 C93 H93C 109.5 . . ?
H93A C93 H93C 109.5 . . ?
H93B C93 H93C 109.5 . . ?
O95 N95 O97 119(2) . . ?
O95 N95 O92 120(2) . . ?
O97 N95 O92 120.7(16) . . ?
O3WA O3W O3WB 55(4) . . ?

loop_
_geom_bond_atom_site_label_1
_geom_bond_atom_site_label_2
_geom_bond_distance
_geom_bond_site_symmetry_2
_geom_bond_publ_flag
Dy1 O52 2.332(4) . ?
Dy1 O21 2.332(4) . ?
Dy1 O32 2.349(4) . ?
Dy1 O91 2.390(5) . ?
Dy1 O22 2.399(4) . ?
Dy1 O53 2.453(4) . ?
Dy1 O23 2.455(4) . ?
Dy1 N21 2.475(5) . ?
Dy1 O54 2.571(4) . ?
Dy1 N51 2.931(5) . ?
Dy1 Fe1 3.3918(9) . ?
Fe1 O32 1.969(4) . ?
Fe1 O21 1.998(4) . ?
Fe1 O13 2.010(4) . ?
Fe1 O51 2.021(4) . ?
Fe1 O31 2.020(4) . ?
Fe1 N31 2.121(5) . ?
Fe2 O11 1.951(4) 7_575 ?
Fe2 O12 1.973(4) . ?
Fe2 O13 1.989(4) . ?
Fe2 O12 2.040(4) 7_575 ?
Fe2 N11 2.089(5) 7_575 ?
Fe2 O31 2.120(4) . ?
C10 N11 1.283(8) . ?
C10 C11 1.412(10) . ?
C10 H10A 0.9500 . ?
O11 C16 1.314(9) . ?
O11 Fe2 1.951(4) 7_575 ?
N11 C17 1.483(8) . ?
N11 Fe2 2.089(5) 7_575 ?
C11 C12 1.412(11) . ?
C11 C16 1.424(12) . ?
O12 C18 1.421(7) . ?
O12 Fe2 2.040(4) 7_575 ?
C12 C13 1.355(15) . ?
C12 H12A 0.9500 . ?
O13 C19 1.430(7) . ?
C13 C14 1.388(17) . ?
C13 H13A 0.9500 . ?
C14 C15 1.398(15) . ?
C14 H14A 0.9500 . ?
C15 C16 1.435(11) . ?
C15 H15A 0.9500 . ?
C17 C18 1.534(8) . ?
C17 C19 1.536(9) . ?
C17 H17A 1.0000 . ?
C18 H18A 0.9900 . ?
C18 H18B 0.9900 . ?
C19 H19A 0.9900 . ?
C19 H19B 0.9900 . ?
C20 N21 1.266(8) . ?
C20 C21 1.439(9) . ?
C20 H20A 0.9500 . ?
O21 C26 1.340(7) . ?
N21 C27 1.476(8) . ?
C21 C22 1.391(10) . ?
C21 C26 1.421(9) . ?
O22 C28 1.458(8) . ?
C22 C23 1.394(11) . ?
C22 H22A 0.9500 . ?
O23 C29 1.443(8) . ?
C23 C24 1.351(11) . ?
C23 H23A 0.9500 . ?
C24 C25 1.382(10) . ?
C24 H24A 0.9500 . ?
C25 C26 1.397(9) . ?
C25 H25A 0.9500 . ?
C27 C28 1.511(10) . ?
C27 C29 1.516(10) . ?
C27 H27A 1.0000 . ?
C28 H28A 0.9900 . ?
C28 H28B 0.9900 . ?
C29 H29A 0.9900 . ?
C29 H29B 0.9900 . ?
C30 N31 1.278(9) . ?
C30 C31 1.440(9) . ?
C30 H30A 0.9500 . ?
O31 C36 1.353(7) . ?
N31 C37 1.444(8) . ?
C31 C36 1.404(9) . ?
C31 C32 1.413(10) . ?
O32 C38 1.422(7) . ?
C32 C33 1.395(11) . ?
C32 H32A 0.9500 . ?
C33 C34 1.355(11) . ?
C33 H33A 0.9500 . ?
O33 C39 1.401(9) . ?
C34 C35 1.377(9) . ?
C34 H34A 0.9500 . ?
C35 C36 1.406(9) . ?
C35 H35A 0.9500 . ?
C37 C38 1.523(9) . ?
C37 C39 1.534(11) . ?
C37 H37A 1.0000 . ?
C38 H38A 0.9900 . ?
C38 H38B 0.9900 . ?
C39 H39A 0.9900 . ?
C39 H39B 0.9900 . ?
O51 C51 1.270(8) . ?
N51 O55 1.233(7) . ?
N51 O54 1.251(6) . ?
N51 O53 1.272(6) . ?
C51 O52 1.259(8) . ?
C51 C52 1.542(9) . ?
C52 C54 1.499(11) . ?
C52 C53 1.504(10) . ?
C52 C55 1.513(12) . ?
C53 H53A 0.9800 . ?
C53 H53B 0.9800 . ?
C53 H53C 0.9800 . ?
C54 H54A 0.9800 . ?
C54 H54B 0.9800 . ?
C54 H54C 0.9800 . ?
C55 H55A 0.9800 . ?
C55 H55B 0.9800 . ?
C55 H55C 0.9800 . ?
O91 C91 1.383(10) . ?
C91 H91A 0.9800 . ?
C91 H91B 0.9800 . ?
C91 H91C 0.9800 . ?
Dy2 O83 1.81(3) . ?
Dy2 O41 2.260(11) . ?
Dy2 O82 2.375(13) . ?
Dy2 O63 2.387(17) . ?
Dy2 O93 2.404(13) . ?
Dy2 N81 2.473(17) . ?
Dy2 O73 2.466(18) . ?
Dy2 O61 2.473(13) . ?
Dy2 O71 2.513(13) . ?
Dy2 O99 2.67(2) . ?
Dy2 N61 2.860(13) . ?
Dy2 N71 2.878(15) . ?
C40 N41 1.16(2) . ?
C40 C41 1.51(3) . ?
C40 H40A 0.9500 . ?
O41 C46 1.32(2) . ?
N41 C47 1.42(3) . ?
N41 H41A 0.8800 . ?
C41 C42 1.432(18) . ?
C41 C46 1.449(17) . ?
O42 C48 1.42(3) . ?
O42 H42A 0.8400 . ?
C42 C43 1.436(19) . ?
C42 H42B 0.9500 . ?
O43 C49 1.44(3) . ?
O43 H43B 0.8400 . ?
C43 C44 1.414(19) . ?
C43 H43A 0.9500 . ?
C44 C45 1.408(18) . ?
C44 H44A 0.9500 . ?
C45 C46 1.431(18) . ?
C45 H45A 0.9500 . ?
C47 C48 1.46(3) . ?
C47 C49 1.59(3) . ?
C47 H47A 1.0000 . ?
C48 H48A 0.9900 . ?
C48 H48B 0.9900 . ?
C49 H49A 0.9900 . ?
C49 H49B 0.9900 . ?
N61 O63 1.240(10) . ?
N61 O61 1.246(10) . ?
N61 O62 1.238(11) . ?
N71 O73 1.243(10) . ?
N71 O71 1.249(10) . ?
N71 O72 1.241(11) . ?
N81 O83 1.234(10) . ?
N81 O81 1.234(12) . ?
N81 O82 1.241(11) . ?
N81' O83' 1.243(11) . ?
N81' O81' 1.231(13) . ?
N81' O82' 1.248(11) . ?
O82' O83' 1.73(5) . ?
N91 O99 1.227(11) . ?
N91 O98 1.234(11) . ?
N91 O96 1.226(12) . ?
O93 C93 1.46(3) . ?
C93 H93A 0.9800 . ?
C93 H93B 0.9800 . ?
C93 H93C 0.9800 . ?
N95 O95 1.228(18) . ?
N95 O97 1.30(2) . ?
N95 O92 1.31(2) . ?
O1W O1W' 0.69(7) . ?
O3W O3WA 1.03(5) . ?
O3W O3WB 0.99(6) . ?
